data_7211376
loop_
_publ_author_name
'Gu, Jin-Zhong'
'Kirillov, Alexander M.'
'Wu, Jiang'
'Lv, Dong-Yu'
'Tang, Yu'
'Wu, Jin-Cai'

_publ_section_title
;
 Synthesis, structural versatility, luminescent and magnetic properties of
 a series of coordination polymers constructed from
 biphenyl-2,4,4&#x2032;-tricarboxylate and different N-donor ligands
;
_journal_issue 47
_journal_name_full CrystEngComm
_journal_page_first 10287
_journal_paper_doi 10.1039/c3ce41457d
_journal_volume 15
_journal_year 2013
_chemical_formula_sum 'C15 H16 Co2 O11'
_chemical_formula_weight 490.14
_chemical_name_systematic
;
?
;
_space_group_IT_number 2
_symmetry_cell_setting triclinic
_symmetry_space_group_name_Hall '-P 1'
_symmetry_space_group_name_H-M 'P -1'
_atom_sites_solution_hydrogens geom
_atom_sites_solution_primary direct
_atom_sites_solution_secondary difmap
_audit_creation_method SHELXL-97
_cell_angle_alpha 90.484(5)
_cell_angle_beta 104.231(6)
_cell_angle_gamma 105.006(5)
_cell_formula_units_Z 2
_cell_length_a 7.3341(4)
_cell_length_b 10.9138(6)
_cell_length_c 11.2530(9)
_cell_measurement_temperature 293(2)
_cell_volume 840.80(10)
_computing_cell_refinement 'Bruker SAINT'
_computing_data_collection 'Bruker APEX2'
_computing_data_reduction 'Bruker SAINT'
_computing_molecular_graphics 'Bruker SHELXTL'
_computing_publication_material 'Bruker SHELXTL'
_computing_structure_refinement 'SHELXL-97 (Sheldrick, 2008)'
_computing_structure_solution 'SHELXS-97 (Sheldrick, 2008)'
_diffrn_ambient_temperature 293(2)
_diffrn_measured_fraction_theta_full 0.998
_diffrn_measured_fraction_theta_max 0.998
_diffrn_measurement_device_type 'Bruker APEX-II CCD'
_diffrn_measurement_method '\f and \w scans'
_diffrn_radiation_monochromator graphite
_diffrn_radiation_source 'fine-focus sealed tube'
_diffrn_radiation_type MoK\a
_diffrn_radiation_wavelength 0.71073
_diffrn_reflns_av_R_equivalents 0.0310
_diffrn_reflns_av_sigmaI/netI 0.0530
_diffrn_reflns_limit_h_max 8
_diffrn_reflns_limit_h_min -8
_diffrn_reflns_limit_k_max 13
_diffrn_reflns_limit_k_min -12
_diffrn_reflns_limit_l_max 13
_diffrn_reflns_limit_l_min -13
_diffrn_reflns_number 5556
_diffrn_reflns_theta_full 25.49
_diffrn_reflns_theta_max 25.49
_diffrn_reflns_theta_min 2.98
_exptl_absorpt_coefficient_mu 2.036
_exptl_absorpt_correction_T_max 0.6629
_exptl_absorpt_correction_T_min 0.5994
_exptl_absorpt_correction_type multi-scan
_exptl_crystal_colour pink
_exptl_crystal_density_diffrn 1.936
_exptl_crystal_density_method 'not measured'
_exptl_crystal_description block
_exptl_crystal_F_000 496
_exptl_crystal_size_max 0.28
_exptl_crystal_size_mid 0.24
_exptl_crystal_size_min 0.22
_refine_diff_density_max 1.717
_refine_diff_density_min -1.052
_refine_diff_density_rms 0.163
_refine_ls_extinction_method none
_refine_ls_goodness_of_fit_ref 1.062
_refine_ls_hydrogen_treatment constr
_refine_ls_matrix_type full
_refine_ls_number_parameters 253
_refine_ls_number_reflns 3117
_refine_ls_number_restraints 96
_refine_ls_restrained_S_all 1.075
_refine_ls_R_factor_all 0.0918
_refine_ls_R_factor_gt 0.0767
_refine_ls_shift/su_max 0.001
_refine_ls_shift/su_mean 0.000
_refine_ls_structure_factor_coef Fsqd
_refine_ls_weighting_details 'calc w=1/[\s^2^(Fo^2^)+(0.0727P)^2^+9.8528P] where P=(Fo^2^+2Fc^2^)/3'
_refine_ls_weighting_scheme calc
_refine_ls_wR_factor_gt 0.1882
_refine_ls_wR_factor_ref 0.1999
_reflns_number_gt 2495
_reflns_number_total 3117
_reflns_threshold_expression >2sigma(I)
_cod_data_source_file c3ce41457d.txt
_cod_data_source_block 174_7co
_cod_depositor_comments
;
The following automatic conversions were performed:

'_symmetry_cell_setting' value 'Triclinic' changed to 'triclinic'
according to /home/saulius/struct/CIF-dictionaries/cif_core.dic
dictionary named 'cif_core.dic' version 2.4.2 from 2011-04-26.

Automatic conversion script
Id: cif_fix_values 1891 2012-01-12 08:04:46Z andrius 
;
_cod_original_cell_volume 840.80(9)
_cod_original_sg_symbol_H-M P-1
_cod_database_code 7211376

loop_
_symmetry_equiv_pos_as_xyz
'x, y, z'
'-x, -y, -z'

loop_
_atom_site_label
_atom_site_type_symbol
_atom_site_fract_x
_atom_site_fract_y
_atom_site_fract_z
_atom_site_U_iso_or_equiv
_atom_site_adp_type
_atom_site_occupancy
_atom_site_symmetry_multiplicity
_atom_site_calc_flag
_atom_site_refinement_flags
Co1 Co 0.62041(14) 0.42525(9) 1.09796(9) 0.0231(3) Uani 1 1 d .
Co2 Co 1.10047(13) 0.42237(9) 1.10022(9) 0.0203(3) Uani 1 1 d .
O1 O 0.3912(7) 0.3834(5) 0.9338(5) 0.0256(12) Uani 1 1 d .
O2 O 0.1002(8) 0.2900(5) 0.9651(5) 0.0316(13) Uani 1 1 d .
O3 O 0.0032(9) -0.2628(6) 0.8068(6) 0.0423(16) Uani 1 1 d .
O4 O -0.2425(12) -0.1713(8) 0.7797(9) 0.072(2) Uani 1 1 d .
O5 O 0.1334(8) -0.4500(5) 0.2472(5) 0.0315(13) Uani 1 1 d .
O6 O -0.1774(9) -0.5016(7) 0.2598(6) 0.0437(16) Uani 1 1 d .
O7 O 0.8190(7) 0.4239(4) 1.0019(5) 0.0207(10) Uani 1 1 d .
H8 H 0.8330 0.4315 0.9293 0.025 Uiso 1 1 d R
O8 O 0.4020(8) 0.4161(6) 1.1938(5) 0.0371(14) Uani 1 1 d .
H1W H 0.3516 0.3383 1.2024 0.045 Uiso 1 1 d R
H2W H 0.3435 0.4588 1.1421 0.045 Uiso 1 1 d R
O9 O 0.6010(10) 0.2298(6) 1.1274(7) 0.056(2) Uani 1 1 d .
H3W H 0.7238 0.2396 1.1479 0.067 Uiso 1 1 d R
H4W H 0.5484 0.2092 1.1834 0.067 Uiso 1 1 d R
O10 O 0.456(3) 0.528(2) 0.4064(19) 0.250(13) Uani 1 1 d .
H5W H 0.3320 0.5544 0.3741 0.300 Uiso 1 1 d R
H6W H 0.5376 0.5049 0.3473 0.300 Uiso 1 1 d R
O11 O 0.744(8) 0.686(3) 0.645(2) 0.52(4) Uani 1 1 d .
H7W H 0.8423 0.6755 0.7066 0.630 Uiso 1 1 d R
H8W H 0.6763 0.6194 0.6288 0.630 Uiso 1 1 d R
C1 C 0.2367(11) 0.2895(6) 0.9191(7) 0.0232(15) Uani 1 1 d U
C2 C 0.2214(12) 0.1780(7) 0.8371(8) 0.0288(16) Uani 1 1 d U
C3 C 0.3519(14) 0.1759(9) 0.7694(10) 0.051(2) Uani 1 1 d U
H3 H 0.4594 0.2456 0.7765 0.061 Uiso 1 1 calc R
C4 C 0.3268(15) 0.0720(9) 0.6908(10) 0.052(2) Uani 1 1 d U
H4 H 0.4163 0.0744 0.6443 0.062 Uiso 1 1 calc R
C5 C 0.1764(14) -0.0334(8) 0.6790(9) 0.0433(19) Uani 1 1 d U
C6 C 0.0652(16) -0.0416(9) 0.7633(10) 0.052(2) Uani 1 1 d U
C7 C 0.0776(15) 0.0661(9) 0.8343(10) 0.051(2) Uani 1 1 d U
H7 H -0.0120 0.0633 0.8808 0.061 Uiso 1 1 calc R
C8 C -0.0672(15) -0.1671(10) 0.7863(10) 0.049(2) Uani 1 1 d U
C9 C 0.1436(16) -0.1411(9) 0.5858(10) 0.049(2) Uani 1 1 d U
C10 C 0.292(2) -0.1676(13) 0.5464(13) 0.081(3) Uani 1 1 d U
H10 H 0.4204 -0.1215 0.5805 0.098 Uiso 1 1 calc R
C11 C 0.2448(18) -0.2700(13) 0.4492(12) 0.076(3) Uani 1 1 d U
H11 H 0.3436 -0.2699 0.4211 0.091 Uiso 1 1 d R
C12 C 0.0539(14) -0.3350(9) 0.4007(10) 0.045(2) Uani 1 1 d U
C13 C -0.0773(17) -0.3237(12) 0.4562(12) 0.070(3) Uani 1 1 d U
H13 H -0.1993 -0.3827 0.4373 0.084 Uiso 1 1 calc R
C14 C -0.0348(19) -0.2240(12) 0.5434(12) 0.072(3) Uani 1 1 d U
H14 H -0.1355 -0.2129 0.5752 0.086 Uiso 1 1 calc R
C15 C 0.0043(13) -0.4351(9) 0.2943(9) 0.039(2) Uani 1 1 d U

loop_
_atom_site_aniso_label
_atom_site_aniso_U_11
_atom_site_aniso_U_22
_atom_site_aniso_U_33
_atom_site_aniso_U_23
_atom_site_aniso_U_13
_atom_site_aniso_U_12
Co1 0.0244(5) 0.0190(5) 0.0274(6) -0.0010(4) 0.0125(4) 0.0032(4)
Co2 0.0229(5) 0.0142(5) 0.0242(5) -0.0035(4) 0.0116(4) 0.0010(4)
O1 0.025(3) 0.017(3) 0.030(3) -0.011(2) 0.009(2) -0.005(2)
O2 0.030(3) 0.020(3) 0.045(3) -0.014(2) 0.017(3) -0.001(2)
O3 0.044(3) 0.034(3) 0.065(4) 0.025(3) 0.034(3) 0.019(3)
O4 0.058(5) 0.050(5) 0.116(8) 0.012(5) 0.038(5) 0.014(4)
O5 0.030(3) 0.031(3) 0.033(3) -0.016(2) 0.014(2) 0.003(2)
O6 0.042(4) 0.056(4) 0.033(3) -0.009(3) 0.010(3) 0.013(3)
O7 0.022(2) 0.014(2) 0.026(3) -0.003(2) 0.013(2) -0.0006(19)
O8 0.030(3) 0.050(4) 0.039(3) 0.006(3) 0.017(3) 0.017(3)
O9 0.055(4) 0.038(4) 0.087(6) 0.026(4) 0.038(4) 0.015(3)
O10 0.150(15) 0.29(3) 0.27(2) -0.16(2) 0.057(17) -0.008(16)
O11 1.33(12) 0.23(3) 0.17(2) 0.08(2) 0.34(4) 0.34(5)
C1 0.030(4) 0.010(3) 0.029(4) -0.006(3) 0.010(3) 0.001(3)
C2 0.035(3) 0.016(3) 0.036(4) -0.011(3) 0.017(3) 0.000(3)
C3 0.048(4) 0.037(4) 0.064(5) -0.028(4) 0.032(4) -0.012(4)
C4 0.057(5) 0.040(4) 0.061(5) -0.023(4) 0.041(4) -0.005(4)
C5 0.053(4) 0.024(4) 0.053(4) -0.016(3) 0.033(4) -0.006(3)
C6 0.060(4) 0.034(4) 0.060(5) -0.019(4) 0.033(4) -0.007(4)
C7 0.054(5) 0.033(4) 0.063(5) -0.025(4) 0.034(4) -0.009(4)
C8 0.055(5) 0.041(5) 0.055(5) -0.007(4) 0.027(5) 0.006(4)
C9 0.065(5) 0.030(4) 0.058(5) -0.021(4) 0.040(4) -0.002(4)
C10 0.081(6) 0.066(6) 0.091(6) -0.039(5) 0.047(5) -0.014(5)
C11 0.063(5) 0.079(6) 0.081(6) -0.031(5) 0.043(5) -0.010(5)
C12 0.039(4) 0.043(4) 0.052(4) -0.007(4) 0.022(4) 0.000(3)
C13 0.059(5) 0.066(6) 0.072(6) -0.036(5) 0.031(5) -0.018(5)
C14 0.071(6) 0.063(5) 0.070(6) -0.037(5) 0.032(5) -0.012(5)
C15 0.039(4) 0.033(4) 0.042(5) -0.001(4) 0.014(4) 0.002(4)

loop_
_atom_type_symbol
_atom_type_description
_atom_type_scat_dispersion_real
_atom_type_scat_dispersion_imag
_atom_type_scat_source
H H 0.0000 0.0000 'International Tables Vol C Tables 4.2.6.8 and 6.1.1.4'
C C 0.0033 0.0016 'International Tables Vol C Tables 4.2.6.8 and 6.1.1.4'
O O 0.0106 0.0060 'International Tables Vol C Tables 4.2.6.8 and 6.1.1.4'
Co Co 0.3494 0.9721 'International Tables Vol C Tables 4.2.6.8 and 6.1.1.4'

loop_
_geom_angle_atom_site_label_1
_geom_angle_atom_site_label_2
_geom_angle_atom_site_label_3
_geom_angle
_geom_angle_site_symmetry_1
_geom_angle_site_symmetry_3
O7 Co1 O6 95.1(2) . 1_666
O7 Co1 O1 90.9(2) . .
O6 Co1 O1 168.2(2) 1_666 .
O7 Co1 O8 176.7(2) . .
O6 Co1 O8 87.4(2) 1_666 .
O1 Co1 O8 87.0(2) . .
O7 Co1 O9 88.8(2) . .
O6 Co1 O9 96.4(3) 1_666 .
O1 Co1 O9 93.8(3) . .
O8 Co1 O9 88.8(3) . .
O7 Co1 O1 95.71(19) . 2_667
O6 Co1 O1 86.8(2) 1_666 2_667
O1 Co1 O1 82.51(19) . 2_667
O8 Co1 O1 86.6(2) . 2_667
O9 Co1 O1 174.2(2) . 2_667
O5 Co2 O7 88.9(2) 1_666 2_767
O5 Co2 O2 172.8(2) 1_666 1_655
O7 Co2 O2 93.0(2) 2_767 1_655
O5 Co2 O7 98.5(2) 1_666 .
O7 Co2 O7 82.51(19) 2_767 .
O2 Co2 O7 88.6(2) 1_655 .
O5 Co2 O3 93.1(3) 1_666 2_657
O7 Co2 O3 175.4(2) 2_767 2_657
O2 Co2 O3 85.4(2) 1_655 2_657
O7 Co2 O3 93.1(2) . 2_657
O5 Co2 O8 84.9(2) 1_666 1_655
O7 Co2 O8 96.4(2) 2_767 1_655
O2 Co2 O8 88.0(2) 1_655 1_655
O7 Co2 O8 176.4(2) . 1_655
O3 Co2 O8 88.0(2) 2_657 1_655
C1 O1 Co1 123.2(5) . .
C1 O1 Co1 122.8(5) . 2_667
Co1 O1 Co1 97.49(19) . 2_667
C1 O2 Co2 126.5(5) . 1_455
C8 O3 Co2 126.9(6) . 2_657
C15 O5 Co2 127.1(5) . 1_444
C15 O6 Co1 137.3(6) . 1_444
Co1 O7 Co2 118.9(2) . 2_767
Co1 O7 Co2 117.9(2) . .
Co2 O7 Co2 97.49(19) 2_767 .
Co1 O7 H8 140.4 . .
Co2 O7 H8 45.6 2_767 .
Co2 O7 H8 101.3 . .
Co1 O8 Co2 122.6(3) . 1_455
Co1 O8 H1W 108.2 . .
Co2 O8 H1W 86.1 1_455 .
Co1 O8 H2W 92.4 . .
Co2 O8 H2W 40.2 1_455 .
H1W O8 H2W 122.6 . .
Co1 O9 H3W 95.0 . .
Co1 O9 H4W 109.6 . .
H3W O9 H4W 113.8 . .
H5W O10 H6W 122.2 . .
H5W O10 H5W 0.0 . .
H6W O10 H5W 122.2 . .
H5W O10 H6W 122.2 . .
H6W O10 H6W 0.0 . .
H5W O10 H6W 122.2 . .
H7W O11 H8W 102.9 . .
O2 C1 O1 123.8(6) . .
O2 C1 C2 119.2(6) . .
O1 C1 C2 116.9(6) . .
C3 C2 C7 117.0(7) . .
C3 C2 C1 123.3(7) . .
C7 C2 C1 119.5(7) . .
C2 C3 C4 121.1(8) . .
C2 C3 H3 119.5 . .
C4 C3 H3 119.5 . .
C5 C4 C3 122.1(8) . .
C5 C4 H4 118.9 . .
C3 C4 H4 118.9 . .
C4 C5 C6 116.9(8) . .
C4 C5 C9 121.1(8) . .
C6 C5 C9 121.8(8) . .
C5 C6 C7 120.0(9) . .
C5 C6 C8 122.6(8) . .
C7 C6 C8 117.3(9) . .
C2 C7 C6 121.0(8) . .
C2 C7 H7 119.5 . .
C6 C7 H7 119.5 . .
O4 C8 O3 123.7(9) . .
O4 C8 C6 117.6(10) . .
O3 C8 C6 118.6(9) . .
C14 C9 C10 116.1(10) . .
C14 C9 C5 121.0(9) . .
C10 C9 C5 122.7(10) . .
C9 C10 C11 119.0(11) . .
C9 C10 H10 120.5 . .
C11 C10 H10 120.5 . .
C12 C11 C10 118.8(11) . .
C12 C11 H11 128.0 . .
C10 C11 H11 112.0 . .
C13 C12 C11 119.6(10) . .
C13 C12 C15 120.9(9) . .
C11 C12 C15 118.8(9) . .
C12 C13 C14 119.6(11) . .
C12 C13 H13 120.2 . .
C14 C13 H13 120.2 . .
C9 C14 C13 124.5(11) . .
C9 C14 H14 117.8 . .
C13 C14 H14 117.8 . .
O5 C15 O6 124.1(8) . .
O5 C15 C12 120.2(8) . .
O6 C15 C12 115.7(8) . .

loop_
_geom_bond_atom_site_label_1
_geom_bond_atom_site_label_2
_geom_bond_distance
_geom_bond_site_symmetry_2
Co1 O7 2.019(5) .
Co1 O6 2.047(6) 1_666
Co1 O1 2.123(5) .
Co1 O8 2.123(5) .
Co1 O9 2.135(7) .
Co1 O1 2.142(5) 2_667
Co2 O5 2.079(5) 1_666
Co2 O7 2.082(5) 2_767
Co2 O2 2.088(5) 1_655
Co2 O7 2.093(5) .
Co2 O3 2.108(6) 2_657
Co2 O8 2.222(6) 1_655
O1 C1 1.290(9) .
O1 Co1 2.142(5) 2_667
O2 C1 1.236(9) .
O2 Co2 2.088(5) 1_455
O3 C8 1.279(12) .
O3 Co2 2.108(6) 2_657
O4 C8 1.257(12) .
O5 C15 1.237(10) .
O5 Co2 2.079(5) 1_444
O6 C15 1.301(11) .
O6 Co1 2.047(6) 1_444
O7 Co2 2.082(5) 2_767
O7 H8 0.8503 .
O8 Co2 2.222(6) 1_455
O8 H1W 0.8502 .
O8 H2W 0.8515 .
O9 H3W 0.8502 .
O9 H4W 0.8200 .
O10 H5W 1.0115 .
O10 H6W 1.0627 .
O10 H5W 1.0115 .
O10 H6W 1.0627 .
O11 H7W 0.9054 .
O11 H8W 0.7602 .
C1 C2 1.485(10) .
C2 C3 1.366(12) .
C2 C7 1.386(12) .
C3 C4 1.377(12) .
C3 H3 0.9300 .
C4 C5 1.352(12) .
C4 H4 0.9300 .
C5 C6 1.384(13) .
C5 C9 1.499(11) .
C6 C7 1.387(13) .
C6 C8 1.526(14) .
C7 H7 0.9300 .
C9 C14 1.353(15) .
C9 C10 1.362(16) .
C10 C11 1.469(16) .
C10 H10 0.9300 .
C11 C12 1.366(15) .
C11 H11 0.8584 .
C12 C13 1.299(14) .
C12 C15 1.522(13) .
C13 C14 1.378(15) .
C13 H13 0.9300 .
C14 H14 0.9300 .

loop_
_geom_hbond_atom_site_label_D
_geom_hbond_atom_site_label_H
_geom_hbond_atom_site_label_A
_geom_hbond_distance_DH
_geom_hbond_distance_HA
_geom_hbond_distance_DA
_geom_hbond_angle_DHA
_geom_hbond_site_symmetry_A
O7 H8 O5 0.85 2.07 2.915(7) 179.8 2_656
O8 H1W O4 0.85 1.83 2.676(10) 179.8 2_557
O9 H3W O3 0.85 1.89 2.739(9) 179.6 2_657
O9 H4W O4 0.82 2.31 2.985(10) 139.3 2_557
O10 H5W O5 1.01 1.76 2.66(2) 146.3 1_565
O10 H6W O8 1.06 1.88 2.568(18) 118.7 1_554
O11 H7W O3 0.91 1.43 2.23(5) 145.3 1_665
O11 H8W O10 0.76 1.63 2.39(4) 176.2 2_666

loop_
_geom_torsion_atom_site_label_1
_geom_torsion_atom_site_label_2
_geom_torsion_atom_site_label_3
_geom_torsion_atom_site_label_4
_geom_torsion
_geom_torsion_site_symmetry_1
_geom_torsion_site_symmetry_4
O7 Co1 O1 C1 126.8(5) . .
O6 Co1 O1 C1 -112.5(12) 1_666 .
O8 Co1 O1 C1 -50.6(5) . .
O9 Co1 O1 C1 37.9(6) . .
O1 Co1 O1 C1 -137.6(6) 2_667 .
O7 Co1 O1 Co1 -95.6(2) . 2_667
O6 Co1 O1 Co1 25.1(12) 1_666 2_667
O8 Co1 O1 Co1 87.0(2) . 2_667
O9 Co1 O1 Co1 175.5(2) . 2_667
O1 Co1 O1 Co1 0.0 2_667 2_667
O6 Co1 O7 Co2 -95.0(3) 1_666 2_767
O1 Co1 O7 Co2 74.9(3) . 2_767
O8 Co1 O7 Co2 126(4) . 2_767
O9 Co1 O7 Co2 168.7(3) . 2_767
O1 Co1 O7 Co2 -7.7(3) 2_667 2_767
O6 Co1 O7 Co2 22.4(3) 1_666 .
O1 Co1 O7 Co2 -167.7(3) . .
O8 Co1 O7 Co2 -116(4) . .
O9 Co1 O7 Co2 -73.9(3) . .
O1 Co1 O7 Co2 109.7(3) 2_667 .
O5 Co2 O7 Co1 -40.6(3) 1_666 .
O7 Co2 O7 Co1 -128.4(3) 2_767 .
O2 Co2 O7 Co1 138.4(3) 1_655 .
O3 Co2 O7 Co1 53.0(3) 2_657 .
O8 Co2 O7 Co1 160(3) 1_655 .
O5 Co2 O7 Co2 87.8(2) 1_666 2_767
O7 Co2 O7 Co2 0.0 2_767 2_767
O2 Co2 O7 Co2 -93.2(2) 1_655 2_767
O3 Co2 O7 Co2 -178.6(2) 2_657 2_767
O8 Co2 O7 Co2 -72(3) 1_655 2_767
O7 Co1 O8 Co2 -67(4) . 1_455
O6 Co1 O8 Co2 154.1(4) 1_666 1_455
O1 Co1 O8 Co2 -15.6(3) . 1_455
O9 Co1 O8 Co2 -109.5(4) . 1_455
O1 Co1 O8 Co2 67.1(3) 2_667 1_455
Co2 O2 C1 O1 -11.7(12) 1_455 .
Co2 O2 C1 C2 171.3(6) 1_455 .
Co1 O1 C1 O2 76.4(9) . .
Co1 O1 C1 O2 -51.0(10) 2_667 .
Co1 O1 C1 C2 -106.6(7) . .
Co1 O1 C1 C2 126.1(6) 2_667 .
O2 C1 C2 C3 171.0(9) . .
O1 C1 C2 C3 -6.2(13) . .
O2 C1 C2 C7 -14.1(13) . .
O1 C1 C2 C7 168.7(9) . .
C7 C2 C3 C4 7.6(17) . .
C1 C2 C3 C4 -177.3(10) . .
C2 C3 C4 C5 -1.8(19) . .
C3 C4 C5 C6 -10.0(18) . .
C3 C4 C5 C9 175.2(11) . .
C4 C5 C6 C7 15.8(18) . .
C9 C5 C6 C7 -169.5(11) . .
C4 C5 C6 C8 -161.5(11) . .
C9 C5 C6 C8 13.2(18) . .
C3 C2 C7 C6 -1.6(17) . .
C1 C2 C7 C6 -176.8(10) . .
C5 C6 C7 C2 -10.3(19) . .
C8 C6 C7 C2 167.2(10) . .
Co2 O3 C8 O4 -25.7(15) 2_657 .
Co2 O3 C8 C6 156.9(7) 2_657 .
C5 C6 C8 O4 -127.5(12) . .
C7 C6 C8 O4 55.0(15) . .
C5 C6 C8 O3 50.0(16) . .
C7 C6 C8 O3 -127.5(11) . .
C4 C5 C9 C14 -156.9(13) . .
C6 C5 C9 C14 28.6(18) . .
C4 C5 C9 C10 28.4(19) . .
C6 C5 C9 C10 -146.1(14) . .
C14 C9 C10 C11 9(2) . .
C5 C9 C10 C11 -176.3(12) . .
C9 C10 C11 C12 0(2) . .
C10 C11 C12 C13 -14(2) . .
C10 C11 C12 C15 176.0(12) . .
C11 C12 C13 C14 17(2) . .
C15 C12 C13 C14 -173.2(12) . .
C10 C9 C14 C13 -6(2) . .
C5 C9 C14 C13 178.7(13) . .
C12 C13 C14 C9 -7(2) . .
Co2 O5 C15 O6 1.8(14) 1_444 .
Co2 O5 C15 C12 -178.9(6) 1_444 .
Co1 O6 C15 O5 -39.7(15) 1_444 .
Co1 O6 C15 C12 141.0(8) 1_444 .
C13 C12 C15 O5 -175.6(11) . .
C11 C12 C15 O5 -5.4(16) . .
C13 C12 C15 O6 3.7(16) . .
C11 C12 C15 O6 173.9(11) . .
